data_7127418
loop_
_publ_author_name
'Zhang, Chunyan'
'Liang, Zuyu'
'Jia, Xiaofei'
'Wang, Maorong'
'Zhang, Guoying'
'Hu, Mao-Lin'

_publ_section_title
;
 A practical base mediated synthesis of 1,2,4-triazoles enabled by a
 deamination annulation strategy.
;
_journal_issue 91
_journal_name_full 'Chemical communications (Cambridge, England)'
_journal_page_first 14215
_journal_page_last 14218
_journal_paper_doi 10.1039/d0cc05828a
_journal_volume 56
_journal_year 2020
_chemical_absolute_configuration s
_chemical_formula_moiety 'C18 H13 N5'
_chemical_formula_sum 'C18 H13 N5'
_chemical_formula_weight 299.33
_space_group_crystal_system orthorhombic
_space_group_IT_number 33
_space_group_name_Hall 'P 2c -2n'
_space_group_name_H-M_alt 'P n a 21'
_atom_sites_solution_hydrogens geom
_atom_sites_solution_primary dual
_audit_creation_date 2019-10-30
_audit_creation_method
;
Olex2 1.2
(compiled 2018.05.29 svn.r3508 for OlexSys, GUI svn.r5506)
;
_audit_update_record
;
2019-12-11 deposited with the CCDC.	2020-10-15 downloaded from the CCDC.
;
_cell_angle_alpha 90
_cell_angle_beta 90
_cell_angle_gamma 90
_cell_formula_units_Z 4
_cell_length_a 18.6944(3)
_cell_length_b 5.09040(10)
_cell_length_c 15.1667(2)
_cell_measurement_reflns_used 4727
_cell_measurement_temperature 100.00(10)
_cell_measurement_theta_max 75.4840
_cell_measurement_theta_min 4.7290
_cell_volume 1443.29(4)
_computing_cell_refinement 'CrysAlisPro 1.171.39.34b (Rigaku OD, 2017)'
_computing_data_collection 'CrysAlisPro 1.171.39.34b (Rigaku OD, 2017)'
_computing_data_reduction 'CrysAlisPro 1.171.39.34b (Rigaku OD, 2017)'
_computing_molecular_graphics 'Olex2 (Dolomanov et al., 2009)'
_computing_publication_material 'Olex2 (Dolomanov et al., 2009)'
_computing_structure_refinement 'ShelXL (Sheldrick, 2015)'
_computing_structure_solution 'ShelXT (Sheldrick, 2015)'
_diffrn_ambient_environment N~2~
_diffrn_ambient_temperature 100.00(10)
_diffrn_detector 'CCD plate'
_diffrn_detector_type HyPix
_diffrn_measured_fraction_theta_full 1.001
_diffrn_measured_fraction_theta_max 1.000
_diffrn_measurement_details
;
List of Runs (angles in degrees, time in seconds):

  # Type    Start    End  Width  t~exp~   \w     \q     \k     \f   Frames
#--------------------------------------------------------------------------
  1  \w    -58.00 -25.00   0.50    0.05    --  -43.18 -59.00 -30.00   66
  2  \w    -94.00 -68.00   0.50    0.05    --  -43.18 -59.00 -30.00   52
  3  \w    -71.00 -16.00   0.50    0.05    --  -90.25  65.00 -99.00  110
  4  \w    -71.00  29.00   0.50    0.05    --  -43.18  77.00 120.00  200
  5  \w     62.00  93.00   0.50    0.05    --   43.18-125.00 150.00   62
  6  \w     55.00 123.00   0.50    0.05    --  109.88 -59.00 -30.00  136
  7  \w     71.00  99.00   0.50    0.05    --  109.88-108.00-113.00   56
  8  \w     38.00  99.00   0.50    0.05    --  109.88 -94.00 -60.00  122
  9  \w    137.00 178.00   0.50    0.05    --  109.88  45.00 150.00   82
 10  \w     89.00 119.00   0.50    0.05    --  109.88  45.00 150.00   60
 11  \w    100.00 129.00   0.50    0.05    --  109.88  61.00-120.00   58
 12  \w    133.00 174.00   0.50    0.05    --  109.88  61.00-120.00   82
 13  \w     42.00  79.00   0.50    0.05    --  109.88 -65.00 125.00   74
 14  \w     64.00  97.00   0.50    0.05    --   43.18-125.00-120.00   66
 15  \w   -106.00 -80.00   0.50    0.05    --  -90.25 -94.00-180.00   52
 16  \w   -153.00-124.00   0.50    0.05    --  -90.25 -94.00-180.00   58
 17  \w    147.00 173.00   0.50    0.05    --  109.88 125.00-120.00   52
 18  \w     94.00 128.00   0.50    0.05    --  109.88 125.00-120.00   68
 19  \w     47.00  99.00   0.50    0.05    --  109.88 -94.00 -30.00  104
 20  \w    146.00 178.00   0.50    0.05    --  109.88  30.00  30.00   64
 21  \w     98.00 123.00   0.50    0.05    --  109.88 -65.00 125.00   50
;
_diffrn_measurement_device 'four-circle diffractometer'
_diffrn_measurement_device_type 'XtaLAB Synergy, Dualflex, HyPix'
_diffrn_measurement_method '\w scans'
_diffrn_orient_matrix_type 'CrysAlisPro convention (1999,Acta A55,543-557)'
_diffrn_orient_matrix_UB_11 -0.0605375000
_diffrn_orient_matrix_UB_12 -0.1633994000
_diffrn_orient_matrix_UB_13 -0.0415101000
_diffrn_orient_matrix_UB_21 -0.0137835000
_diffrn_orient_matrix_UB_22 -0.1333262000
_diffrn_orient_matrix_UB_23 0.0896394000
_diffrn_orient_matrix_UB_31 -0.0541831000
_diffrn_orient_matrix_UB_32 0.2170002000
_diffrn_orient_matrix_UB_33 0.0237265000
_diffrn_radiation_monochromator mirror
_diffrn_radiation_probe x-ray
_diffrn_radiation_type CuK\a
_diffrn_radiation_wavelength 1.54184
_diffrn_reflns_av_R_equivalents 0.0334
_diffrn_reflns_av_unetI/netI 0.0350
_diffrn_reflns_Laue_measured_fraction_full 1.001
_diffrn_reflns_Laue_measured_fraction_max 1.000
_diffrn_reflns_limit_h_max 17
_diffrn_reflns_limit_h_min -22
_diffrn_reflns_limit_k_max 6
_diffrn_reflns_limit_k_min -5
_diffrn_reflns_limit_l_max 18
_diffrn_reflns_limit_l_min -18
_diffrn_reflns_number 6732
_diffrn_reflns_point_group_measured_fraction_full 0.914
_diffrn_reflns_point_group_measured_fraction_max 0.914
_diffrn_reflns_theta_full 67.042
_diffrn_reflns_theta_max 67.042
_diffrn_reflns_theta_min 4.731
_diffrn_source 'micro-focus sealed X-ray tube'
_diffrn_source_type 'PhotonJet (Cu) X-ray Source'
_exptl_absorpt_coefficient_mu 0.691
_exptl_absorpt_correction_T_max 1.00000
_exptl_absorpt_correction_T_min 0.32961
_exptl_absorpt_correction_type multi-scan
_exptl_absorpt_process_details
;
CrysAlisPro 1.171.39.34b (Rigaku Oxford Diffraction, 2017)
Empirical absorption correction using spherical harmonics,
 implemented in SCALE3 ABSPACK scaling algorithm.
;
_exptl_crystal_colour 'clear colourless'
_exptl_crystal_colour_lustre clear
_exptl_crystal_colour_primary colourless
_exptl_crystal_density_diffrn 1.378
_exptl_crystal_description block
_exptl_crystal_F_000 624
_exptl_crystal_size_max 0.2
_exptl_crystal_size_mid 0.2
_exptl_crystal_size_min 0.2
_refine_diff_density_max 0.128
_refine_diff_density_min -0.235
_refine_diff_density_rms 0.043
_refine_ls_abs_structure_details
;
 Flack x determined using 961 quotients [(I+)-(I-)]/[(I+)+(I-)]
 (Parsons, Flack and Wagner, Acta Cryst. B69 (2013) 249-259).
;
_refine_ls_abs_structure_Flack -0.1(4)
_refine_ls_extinction_method none
_refine_ls_goodness_of_fit_ref 1.035
_refine_ls_hydrogen_treatment constr
_refine_ls_matrix_type full
_refine_ls_number_parameters 208
_refine_ls_number_reflns 2350
_refine_ls_number_restraints 1
_refine_ls_restrained_S_all 1.034
_refine_ls_R_factor_all 0.0349
_refine_ls_R_factor_gt 0.0345
_refine_ls_shift/su_max 0.000
_refine_ls_shift/su_mean 0.000
_refine_ls_structure_factor_coef Fsqd
_refine_ls_weighting_details 'w=1/[\s^2^(Fo^2^)+(0.0638P)^2^+0.1526P] where P=(Fo^2^+2Fc^2^)/3'
_refine_ls_weighting_scheme calc
_refine_ls_wR_factor_gt 0.0924
_refine_ls_wR_factor_ref 0.0927
_reflns_Friedel_coverage 0.755
_reflns_Friedel_fraction_full 0.820
_reflns_Friedel_fraction_max 0.821
_reflns_number_gt 2302
_reflns_number_total 2350
_reflns_threshold_expression 'I > 2\s(I)'
_cod_data_source_file d0cc05828a2.cif
_cod_data_source_block exp_3225
_cod_depositor_comments 'Adding full bibliography for 7127418.cif.'
_cod_database_code 7127418
_shelx_shelxl_version_number 2018/3
_shelx_space_group_comment
;
The symmetry employed for this shelxl refinement is uniquely defined
by the following loop, which should always be used as a source of
symmetry information in preference to the above space-group names.
They are only intended as comments.
;
_shelx_estimated_absorpt_t_max 0.874
_shelx_estimated_absorpt_t_min 0.874
_reflns_odcompleteness_completeness 100.00
_reflns_odcompleteness_iscentric 1
_reflns_odcompleteness_theta 66.97
_olex2_refinement_description
;
1. Fixed Uiso
 At 1.2 times of:
  All C(H) groups
2.a Aromatic/amide H refined with riding coordinates:
 C00A(H00A), C00B(H00B), C00D(H00D), C00E(H00E), C00F(H00F), C00G(H00G),
 C00H(H00H), C00I(H00I), C00J(H00J), C00K(H00K), C00L(H00L), C00M(H00M),
 C00N(H00N)
;
_olex2_submission_special_instructions 'No special instructions were received'
_oxdiff_exptl_absorpt_empirical_details
;
Empirical correction (ABSPACK) includes:
- Absorption correction using spherical harmonics
- Frame scaling
;
_oxdiff_exptl_absorpt_empirical_full_max 1.584
_oxdiff_exptl_absorpt_empirical_full_min 0.299

loop_
_space_group_symop_operation_xyz
'x, y, z'
'-x, -y, z+1/2'
'x+1/2, -y+1/2, z'
'-x+1/2, y+1/2, z+1/2'

loop_
_atom_site_label
_atom_site_type_symbol
_atom_site_fract_x
_atom_site_fract_y
_atom_site_fract_z
_atom_site_U_iso_or_equiv
_atom_site_adp_type
_atom_site_occupancy
_atom_site_site_symmetry_order
_atom_site_calc_flag
_atom_site_refinement_flags_posn
_atom_site_refinement_flags_adp
_atom_site_refinement_flags_occupancy
_atom_site_disorder_assembly
_atom_site_disorder_group
N001 N 0.30307(11) 0.6306(4) 0.55111(14) 0.0180(4) Uani 1 1 d . . . . .
N002 N 0.25795(11) 0.8243(4) 0.57883(13) 0.0193(4) Uani 1 1 d . . . . .
N003 N 0.23377(11) 0.7121(4) 0.43767(13) 0.0192(4) Uani 1 1 d . . . . .
N004 N 0.37968(12) -0.0210(4) 0.29839(15) 0.0236(5) Uani 1 1 d . . . . .
N005 N 0.05036(11) 1.4393(4) 0.49951(15) 0.0253(5) Uani 1 1 d . . . . .
C006 C 0.32195(13) 0.3615(5) 0.41148(16) 0.0188(5) Uani 1 1 d . . . . .
C007 C 0.35612(13) 0.5332(5) 0.61183(16) 0.0188(5) Uani 1 1 d . . . . .
C008 C 0.21729(13) 0.8658(4) 0.50796(17) 0.0187(5) Uani 1 1 d . . . . .
C009 C 0.28732(13) 0.5647(5) 0.46638(16) 0.0185(5) Uani 1 1 d . . . . .
C00A C 0.37415(13) 0.1878(5) 0.44064(17) 0.0203(5) Uani 1 1 d . . . . .
H00A H 0.391160 0.195800 0.498201 0.024 Uiso 1 1 calc R . . . .
C00B C 0.08560(14) 1.3850(5) 0.57407(18) 0.0258(6) Uani 1 1 d . . . . .
H00B H 0.072766 1.477255 0.624580 0.031 Uiso 1 1 calc R . . . .
C00C C 0.16063(12) 1.0642(5) 0.50599(18) 0.0200(5) Uani 1 1 d . . . . .
C00D C 0.40035(12) 0.0020(5) 0.38187(18) 0.0206(5) Uani 1 1 d . . . . .
H00D H 0.434824 -0.114595 0.402401 0.025 Uiso 1 1 calc R . . . .
C00E C 0.33701(13) 0.3349(5) 0.66969(18) 0.0229(5) Uani 1 1 d . . . . .
H00E H 0.290771 0.267486 0.669425 0.027 Uiso 1 1 calc R . . . .
C00F C 0.13972(13) 1.2017(5) 0.58126(18) 0.0227(5) Uani 1 1 d . . . . .
H00F H 0.161787 1.170433 0.635211 0.027 Uiso 1 1 calc R . . . .
C00G C 0.32940(15) 0.1477(5) 0.27139(17) 0.0263(6) Uani 1 1 d . . . . .
H00G H 0.313690 0.135433 0.213359 0.032 Uiso 1 1 calc R . . . .
C00H C 0.12533(14) 1.1211(5) 0.42804(17) 0.0237(5) Uani 1 1 d . . . . .
H00H H 0.138067 1.036362 0.376039 0.028 Uiso 1 1 calc R . . . .
C00I C 0.29932(14) 0.3393(5) 0.32430(17) 0.0239(5) Uani 1 1 d . . . . .
H00I H 0.264494 0.451581 0.302022 0.029 Uiso 1 1 calc R . . . .
C00J C 0.07112(14) 1.3047(5) 0.42826(18) 0.0263(6) Uani 1 1 d . . . . .
H00J H 0.047468 1.337136 0.375428 0.032 Uiso 1 1 calc R . . . .
C00K C 0.38763(14) 0.2379(5) 0.72801(17) 0.0272(6) Uani 1 1 d . . . . .
H00K H 0.375527 0.103172 0.766643 0.033 Uiso 1 1 calc R . . . .
C00L C 0.47396(13) 0.5418(5) 0.6711(2) 0.0298(6) Uani 1 1 d . . . . .
H00L H 0.519945 0.611436 0.672185 0.036 Uiso 1 1 calc R . . . .
C00M C 0.42433(14) 0.6396(5) 0.61205(18) 0.0251(5) Uani 1 1 d . . . . .
H00M H 0.436478 0.773980 0.573288 0.030 Uiso 1 1 calc R . . . .
C00N C 0.45597(14) 0.3407(5) 0.72892(18) 0.0276(6) Uani 1 1 d . . . . .
H00N H 0.489862 0.275532 0.768115 0.033 Uiso 1 1 calc R . . . .

loop_
_atom_site_aniso_label
_atom_site_aniso_U_11
_atom_site_aniso_U_22
_atom_site_aniso_U_33
_atom_site_aniso_U_23
_atom_site_aniso_U_13
_atom_site_aniso_U_12
N001 0.0171(10) 0.0189(9) 0.0182(9) -0.0002(7) 0.0001(8) 0.0030(8)
N002 0.0179(10) 0.0188(9) 0.0212(10) -0.0019(8) 0.0008(8) 0.0012(7)
N003 0.0169(9) 0.0192(9) 0.0215(10) -0.0028(8) 0.0000(8) 0.0010(7)
N004 0.0224(10) 0.0248(11) 0.0237(11) -0.0031(9) 0.0012(9) 0.0020(8)
N005 0.0216(10) 0.0244(10) 0.0298(11) -0.0014(9) 0.0004(9) 0.0031(8)
C006 0.0175(11) 0.0178(11) 0.0212(11) -0.0011(9) 0.0008(9) -0.0011(9)
C007 0.0189(11) 0.0191(11) 0.0183(11) -0.0026(9) -0.0007(9) 0.0017(9)
C008 0.0176(11) 0.0188(11) 0.0195(11) -0.0005(9) 0.0015(9) -0.0018(9)
C009 0.0175(12) 0.0182(12) 0.0197(12) -0.0007(9) 0.0006(9) -0.0011(9)
C00A 0.0190(11) 0.0219(12) 0.0201(12) -0.0002(9) 0.0000(10) -0.0001(9)
C00B 0.0231(12) 0.0252(13) 0.0289(14) -0.0081(10) 0.0013(11) 0.0021(10)
C00C 0.0167(11) 0.0184(11) 0.0247(12) -0.0009(9) 0.0019(10) -0.0015(9)
C00D 0.0176(11) 0.0198(11) 0.0244(13) 0.0005(9) 0.0018(10) 0.0010(9)
C00E 0.0210(12) 0.0244(12) 0.0231(12) 0.0007(10) -0.0008(10) -0.0032(9)
C00F 0.0192(12) 0.0269(12) 0.0219(12) -0.0032(10) -0.0028(10) 0.0001(9)
C00G 0.0284(13) 0.0307(14) 0.0199(12) -0.0033(10) -0.0027(10) 0.0037(10)
C00H 0.0232(12) 0.0254(12) 0.0224(13) -0.0020(10) 0.0016(10) 0.0020(10)
C00I 0.0231(12) 0.0250(12) 0.0237(13) -0.0002(10) -0.0020(10) 0.0048(10)
C00J 0.0240(12) 0.0302(13) 0.0246(14) 0.0025(11) -0.0021(11) 0.0034(10)
C00K 0.0314(13) 0.0289(13) 0.0212(12) 0.0058(10) -0.0014(11) 0.0006(11)
C00L 0.0182(12) 0.0295(14) 0.0417(16) 0.0030(12) -0.0042(12) -0.0017(10)
C00M 0.0226(12) 0.0215(12) 0.0310(14) 0.0034(11) -0.0009(11) -0.0001(9)
C00N 0.0279(13) 0.0272(13) 0.0276(13) 0.0011(11) -0.0080(11) 0.0063(10)

loop_
_atom_type_symbol
_atom_type_description
_atom_type_scat_dispersion_real
_atom_type_scat_dispersion_imag
_atom_type_scat_source
C C 0.0181 0.0091 'International Tables Vol C Tables 4.2.6.8 and 6.1.1.4'
H H 0.0000 0.0000 'International Tables Vol C Tables 4.2.6.8 and 6.1.1.4'
N N 0.0311 0.0180 'International Tables Vol C Tables 4.2.6.8 and 6.1.1.4'

loop_
_geom_angle_atom_site_label_1
_geom_angle_atom_site_label_2
_geom_angle_atom_site_label_3
_geom_angle
_geom_angle_site_symmetry_1
_geom_angle_site_symmetry_3
_geom_angle_publ_flag
N002 N001 C007 118.51(19) . . ?
C009 N001 N002 109.6(2) . . ?
C009 N001 C007 131.9(2) . . ?
C008 N002 N001 102.63(19) . . ?
C009 N003 C008 103.9(2) . . ?
C00D N004 C00G 116.1(2) . . ?
C00J N005 C00B 115.8(2) . . ?
C00A C006 C009 125.0(2) . . ?
C00A C006 C00I 117.6(2) . . ?
C00I C006 C009 117.3(2) . . ?
C00E C007 N001 118.6(2) . . ?
C00E C007 C00M 121.4(2) . . ?
C00M C007 N001 120.0(2) . . ?
N002 C008 N003 114.3(2) . . ?
N002 C008 C00C 122.6(2) . . ?
N003 C008 C00C 123.1(2) . . ?
N001 C009 C006 127.6(2) . . ?
N003 C009 N001 109.5(2) . . ?
N003 C009 C006 122.9(2) . . ?
C00D C00A C006 118.5(2) . . ?
N005 C00B C00F 124.6(2) . . ?
C00F C00C C008 122.2(2) . . ?
C00H C00C C008 120.4(2) . . ?
C00H C00C C00F 117.4(2) . . ?
N004 C00D C00A 124.7(2) . . ?
C007 C00E C00K 119.2(2) . . ?
C00B C00F C00C 118.7(2) . . ?
N004 C00G C00I 124.1(2) . . ?
C00J C00H C00C 119.3(2) . . ?
C00G C00I C006 119.0(2) . . ?
N005 C00J C00H 124.2(2) . . ?
C00N C00K C00E 120.2(2) . . ?
C00M C00L C00N 120.8(2) . . ?
C00L C00M C007 118.6(2) . . ?
C00K C00N C00L 119.8(2) . . ?

loop_
_geom_bond_atom_site_label_1
_geom_bond_atom_site_label_2
_geom_bond_distance
_geom_bond_site_symmetry_2
_geom_bond_publ_flag
N001 N002 1.364(3) . ?
N001 C007 1.441(3) . ?
N001 C009 1.360(3) . ?
N002 C008 1.333(3) . ?
N003 C008 1.358(3) . ?
N003 C009 1.324(3) . ?
N004 C00D 1.329(4) . ?
N004 C00G 1.338(4) . ?
N005 C00B 1.338(4) . ?
N005 C00J 1.337(4) . ?
C006 C009 1.477(3) . ?
C006 C00A 1.389(3) . ?
C006 C00I 1.393(4) . ?
C007 C00E 1.384(4) . ?
C007 C00M 1.386(4) . ?
C008 C00C 1.464(3) . ?
C00A C00D 1.389(4) . ?
C00B C00F 1.381(4) . ?
C00C C00F 1.395(4) . ?
C00C C00H 1.385(4) . ?
C00E C00K 1.386(4) . ?
C00G C00I 1.382(4) . ?
C00H C00J 1.379(4) . ?
C00K C00N 1.381(4) . ?
C00L C00M 1.383(4) . ?
C00L C00N 1.389(4) . ?
